data_7158440
loop_
_publ_author_name
'Wang, Huai-Wei'
'Wu, Jia-Xue'
'Li, Da-Cheng'
'Qiao, Yu-Han'
'Yao, Qing-Xia'
'Sun, Wen-Can'
'Dou, Jian-Min'

_publ_section_title
;
 The synthesis of aryl-heteroaryl derivatives <i>via</i> the
 Rh<sup>III</sup>-catalyzed heteroarylation of arenes and heteroaromatic
 boronates.
;
_journal_issue 3
_journal_name_full 'Organic &amp; biomolecular chemistry'
_journal_page_first 686
_journal_page_last 693
_journal_paper_doi 10.1039/d1ob02201f
_journal_volume 20
_journal_year 2022
_chemical_formula_sum 'C17 H17 Cl N2 O2'
_chemical_formula_weight 316.77
_space_group_crystal_system monoclinic
_space_group_IT_number 14
_space_group_name_Hall '-P 2ybc'
_space_group_name_H-M_alt 'P 1 21/c 1'
_atom_sites_solution_hydrogens geom
_audit_creation_method SHELXL-2018/3
_audit_update_record
;
2021-11-10 deposited with the CCDC.	2021-12-13 downloaded from the CCDC.
;
_cell_angle_alpha 90
_cell_angle_beta 113.623(4)
_cell_angle_gamma 90
_cell_formula_units_Z 4
_cell_length_a 10.2910(9)
_cell_length_b 19.2325(17)
_cell_length_c 8.6155(7)
_cell_measurement_reflns_used 7672
_cell_measurement_temperature 293(2)
_cell_measurement_theta_max 25.013
_cell_measurement_theta_min 2.118
_cell_volume 1562.3(2)
_computing_cell_refinement 'CrysAlisPro 1.171.39.29a (Rigaku Oxford Diffraction, 2015)'
_computing_data_collection 'CrysAlisPro 1.171.39.29a (Rigaku Oxford Diffraction, 2015)'
_computing_data_reduction 'CrysAlisPro 1.171.39.29a (Rigaku Oxford Diffraction, 2015)'
_computing_structure_refinement 'SHELXL-2018/3 (Sheldrick, 2018)'
_computing_structure_solution SHELXL-2018/3
_diffrn_ambient_temperature 293(2)
_diffrn_detector_area_resol_mean 'phi and omega scans'
_diffrn_measured_fraction_theta_full 0.996
_diffrn_measured_fraction_theta_max 0.996
_diffrn_measurement_device_type 'fine-focus sealed tube'
_diffrn_measurement_method 'CCD area detector'
_diffrn_radiation_type MoK\a
_diffrn_radiation_wavelength 0.71073
_diffrn_reflns_av_R_equivalents 0.0480
_diffrn_reflns_av_unetI/netI 0.0545
_diffrn_reflns_Laue_measured_fraction_full 0.996
_diffrn_reflns_Laue_measured_fraction_max 0.996
_diffrn_reflns_limit_h_max 12
_diffrn_reflns_limit_h_min -12
_diffrn_reflns_limit_k_max 20
_diffrn_reflns_limit_k_min -22
_diffrn_reflns_limit_l_max 10
_diffrn_reflns_limit_l_min -10
_diffrn_reflns_number 7672
_diffrn_reflns_point_group_measured_fraction_full 0.996
_diffrn_reflns_point_group_measured_fraction_max 0.996
_diffrn_reflns_theta_full 25.013
_diffrn_reflns_theta_max 25.013
_diffrn_reflns_theta_min 2.118
_exptl_absorpt_coefficient_mu 0.253
_exptl_absorpt_correction_type none
_exptl_crystal_colour colourless
_exptl_crystal_density_diffrn 1.347
_exptl_crystal_description block
_exptl_crystal_F_000 664
_exptl_crystal_size_max 0.14
_exptl_crystal_size_mid 0.08
_exptl_crystal_size_min 0.06
_refine_diff_density_max 0.192
_refine_diff_density_min -0.376
_refine_diff_density_rms 0.051
_refine_ls_extinction_method none
_refine_ls_goodness_of_fit_ref 1.052
_refine_ls_hydrogen_treatment constr
_refine_ls_matrix_type full
_refine_ls_number_parameters 201
_refine_ls_number_reflns 2744
_refine_ls_number_restraints 0
_refine_ls_restrained_S_all 1.052
_refine_ls_R_factor_all 0.0857
_refine_ls_R_factor_gt 0.0534
_refine_ls_shift/su_max 0.000
_refine_ls_shift/su_mean 0.000
_refine_ls_structure_factor_coef Fsqd
_refine_ls_weighting_details 'w=1/[\s^2^(Fo^2^)+(0.0632P)^2^+0.5140P] where P=(Fo^2^+2Fc^2^)/3'
_refine_ls_weighting_scheme calc
_refine_ls_wR_factor_gt 0.1284
_refine_ls_wR_factor_ref 0.1430
_reflns_Friedel_coverage 0.000
_reflns_number_gt 1830
_reflns_number_total 2744
_reflns_threshold_expression 'I > 2\s(I)'
_cod_data_source_file d1ob02201f2.cif
_cod_data_source_block 211030d
_cod_depositor_comments 'Adding full bibliography for 7158440.cif.'
_cod_original_sg_symbol_H-M 'P 21/c'
_cod_database_code 7158440
_shelx_shelxl_version_number 2018/3
_shelx_space_group_comment
;
The symmetry employed for this shelxl refinement is uniquely defined
by the following loop, which should always be used as a source of
symmetry information in preference to the above space-group names.
They are only intended as comments.
;

loop_
_space_group_symop_operation_xyz
'x, y, z'
'-x, y+1/2, -z+1/2'
'-x, -y, -z'
'x, -y-1/2, z-1/2'

loop_
_atom_site_label
_atom_site_type_symbol
_atom_site_fract_x
_atom_site_fract_y
_atom_site_fract_z
_atom_site_U_iso_or_equiv
_atom_site_adp_type
_atom_site_occupancy
_atom_site_site_symmetry_order
_atom_site_calc_flag
_atom_site_refinement_flags_posn
_atom_site_refinement_flags_adp
_atom_site_refinement_flags_occupancy
_atom_site_disorder_assembly
_atom_site_disorder_group
C12 C -0.0697(3) 0.52332(15) 0.1732(4) 0.0557(8) Uani 1 1 d . . . . .
H12A H 0.012205 0.516374 0.144092 0.084 Uiso 1 1 calc R U . . .
H12B H -0.044843 0.556520 0.267032 0.084 Uiso 1 1 calc R U . . .
H12C H -0.149405 0.541564 0.074526 0.084 Uiso 1 1 calc R U . . .
O2 O -0.10866(19) 0.45899(10) 0.2225(3) 0.0537(6) Uani 1 1 d . . . . .
C7 C -0.0516(3) 0.36076(14) 0.3905(3) 0.0414(7) Uani 1 1 d . . . . .
H7 H -0.147189 0.346304 0.331527 0.050 Uiso 1 1 calc R U . . .
C8 C -0.0089(3) 0.42310(14) 0.3500(3) 0.0380(6) Uani 1 1 d . . . . .
Cl1 Cl 0.74947(9) 0.37216(5) 0.64858(15) 0.0808(4) Uani 1 1 d . . . . .
O1 O 0.4581(2) 0.27162(10) 0.9775(3) 0.0623(6) Uani 1 1 d . . . . .
N1 N 0.3758(2) 0.32182(11) 0.8604(3) 0.0464(6) Uani 1 1 d . . . . .
C11 C 0.1825(3) 0.33954(13) 0.6034(3) 0.0339(6) Uani 1 1 d . . . . .
C10 C 0.2258(2) 0.40320(12) 0.5597(3) 0.0336(6) Uani 1 1 d . . . . .
C2 C 0.2756(3) 0.29319(13) 0.7370(3) 0.0374(6) Uani 1 1 d . . . . .
C13 C 0.3758(2) 0.42761(12) 0.6372(3) 0.0351(6) Uani 1 1 d . . . . .
N2 N 0.6567(2) 0.47436(13) 0.7702(3) 0.0566(7) Uani 1 1 d . . . . .
C6 C 0.0411(3) 0.31855(13) 0.5148(3) 0.0392(6) Uani 1 1 d . . . . .
C14 C 0.4804(3) 0.39150(14) 0.6109(4) 0.0413(7) Uani 1 1 d . . . . .
H14 H 0.459535 0.349842 0.546258 0.050 Uiso 1 1 calc R U . . .
C9 C 0.1303(3) 0.44419(13) 0.4353(3) 0.0390(6) Uani 1 1 d . . . . .
H9 H 0.160213 0.487429 0.407566 0.047 Uiso 1 1 calc R U . . .
C15 C 0.6161(3) 0.41748(15) 0.6811(4) 0.0458(7) Uani 1 1 d . . . . .
C5 C -0.0039(3) 0.24897(15) 0.5530(4) 0.0526(8) Uani 1 1 d . . . . .
H5A H -0.092929 0.234435 0.458815 0.063 Uiso 1 1 calc R U . . .
H5B H -0.021828 0.251786 0.657520 0.063 Uiso 1 1 calc R U . . .
C16 C 0.5533(3) 0.50937(16) 0.7913(4) 0.0618(9) Uani 1 1 d . . . . .
H16 H 0.577334 0.551496 0.853984 0.074 Uiso 1 1 calc R U . . .
C4 C 0.1114(3) 0.19625(14) 0.5763(4) 0.0538(8) Uani 1 1 d . . . . .
H4A H 0.130064 0.193920 0.472277 0.065 Uiso 1 1 calc R U . . .
H4B H 0.080170 0.149688 0.596469 0.065 Uiso 1 1 calc R U . . .
C3 C 0.2458(3) 0.21687(14) 0.7256(4) 0.0495(7) Uani 1 1 d . . . . .
H3A H 0.238259 0.201542 0.831342 0.059 Uiso 1 1 calc R U . . .
H3B H 0.326979 0.192036 0.717158 0.059 Uiso 1 1 calc R U . . .
C17 C 0.4137(3) 0.48840(14) 0.7280(4) 0.0524(8) Uani 1 1 d . . . . .
H17 H 0.344376 0.515653 0.746854 0.063 Uiso 1 1 calc R U . . .
C1 C 0.5781(4) 0.30457(18) 1.0997(5) 0.0825(12) Uani 1 1 d . . . . .
H1A H 0.547301 0.339608 1.160384 0.124 Uiso 1 1 calc R U . . .
H1B H 0.632817 0.327087 1.043319 0.124 Uiso 1 1 calc R U . . .
H1C H 0.637428 0.269870 1.180299 0.124 Uiso 1 1 calc R U . . .

loop_
_atom_site_aniso_label
_atom_site_aniso_U_11
_atom_site_aniso_U_22
_atom_site_aniso_U_33
_atom_site_aniso_U_23
_atom_site_aniso_U_13
_atom_site_aniso_U_12
C12 0.0474(18) 0.0595(19) 0.0489(19) 0.0120(15) 0.0075(15) 0.0038(14)
O2 0.0358(11) 0.0593(13) 0.0499(13) 0.0056(10) 0.0001(10) -0.0001(9)
C7 0.0259(13) 0.0537(17) 0.0401(17) -0.0086(13) 0.0085(12) -0.0078(12)
C8 0.0289(13) 0.0458(15) 0.0347(15) -0.0036(12) 0.0082(12) 0.0009(12)
Cl1 0.0423(5) 0.0735(6) 0.1345(10) -0.0104(5) 0.0436(6) 0.0000(4)
O1 0.0559(13) 0.0519(13) 0.0554(14) 0.0109(10) -0.0026(11) -0.0011(10)
N1 0.0422(13) 0.0446(13) 0.0451(15) 0.0070(11) 0.0098(12) -0.0002(11)
C11 0.0304(13) 0.0399(14) 0.0326(14) -0.0057(11) 0.0138(12) -0.0038(11)
C10 0.0275(13) 0.0354(13) 0.0375(15) -0.0057(12) 0.0126(11) -0.0015(10)
C2 0.0353(14) 0.0404(15) 0.0395(16) -0.0018(12) 0.0182(13) -0.0033(11)
C13 0.0292(13) 0.0338(13) 0.0382(15) 0.0031(11) 0.0093(12) -0.0033(11)
N2 0.0337(13) 0.0566(16) 0.0698(19) -0.0051(14) 0.0107(13) -0.0105(12)
C6 0.0359(14) 0.0435(15) 0.0405(16) -0.0075(12) 0.0176(13) -0.0081(12)
C14 0.0336(14) 0.0425(15) 0.0465(17) -0.0026(12) 0.0147(13) -0.0031(12)
C9 0.0322(14) 0.0376(14) 0.0438(17) -0.0031(12) 0.0118(13) -0.0035(11)
C15 0.0313(14) 0.0498(17) 0.0550(19) 0.0032(14) 0.0158(14) -0.0038(12)
C5 0.0475(17) 0.0564(18) 0.053(2) -0.0029(15) 0.0196(15) -0.0201(14)
C16 0.0466(18) 0.0527(18) 0.080(2) -0.0229(17) 0.0185(17) -0.0134(15)
C4 0.069(2) 0.0409(16) 0.0525(19) -0.0050(14) 0.0255(17) -0.0188(15)
C3 0.0528(18) 0.0404(16) 0.057(2) 0.0013(14) 0.0241(16) -0.0046(13)
C17 0.0398(16) 0.0472(17) 0.067(2) -0.0141(15) 0.0177(15) -0.0044(13)
C1 0.064(2) 0.074(2) 0.067(3) -0.005(2) -0.0181(19) -0.0023(18)

loop_
_atom_type_symbol
_atom_type_description
_atom_type_scat_dispersion_real
_atom_type_scat_dispersion_imag
_atom_type_scat_source
C C 0.0033 0.0016 'International Tables Vol C Tables 4.2.6.8 and 6.1.1.4'
H H 0.0000 0.0000 'International Tables Vol C Tables 4.2.6.8 and 6.1.1.4'
N N 0.0061 0.0033 'International Tables Vol C Tables 4.2.6.8 and 6.1.1.4'
O O 0.0106 0.0060 'International Tables Vol C Tables 4.2.6.8 and 6.1.1.4'
Cl Cl 0.1484 0.1585 'International Tables Vol C Tables 4.2.6.8 and 6.1.1.4'

loop_
_geom_angle_atom_site_label_1
_geom_angle_atom_site_label_2
_geom_angle_atom_site_label_3
_geom_angle
_geom_angle_site_symmetry_1
_geom_angle_site_symmetry_3
_geom_angle_publ_flag
C8 O2 C12 118.3(2) . . ?
C8 C7 C6 121.4(2) . . ?
O2 C8 C7 115.9(2) . . ?
O2 C8 C9 124.6(2) . . ?
C7 C8 C9 119.4(2) . . ?
N1 O1 C1 108.8(2) . . ?
C2 N1 O1 110.8(2) . . ?
C10 C11 C6 118.4(2) . . ?
C10 C11 C2 124.2(2) . . ?
C6 C11 C2 117.4(2) . . ?
C9 C10 C11 120.2(2) . . ?
C9 C10 C13 117.2(2) . . ?
C11 C10 C13 122.5(2) . . ?
N1 C2 C11 116.6(2) . . ?
N1 C2 C3 123.8(2) . . ?
C11 C2 C3 119.5(2) . . ?
C17 C13 C14 117.5(2) . . ?
C17 C13 C10 122.0(2) . . ?
C14 C13 C10 120.4(2) . . ?
C15 N2 C16 114.8(2) . . ?
C7 C6 C11 119.8(2) . . ?
C7 C6 C5 121.3(2) . . ?
C11 C6 C5 118.8(2) . . ?
C13 C14 C15 118.0(3) . . ?
C10 C9 C8 120.7(2) . . ?
N2 C15 C14 126.3(3) . . ?
N2 C15 Cl1 115.3(2) . . ?
C14 C15 Cl1 118.4(2) . . ?
C6 C5 C4 109.5(2) . . ?
N2 C16 C17 124.2(3) . . ?
C5 C4 C3 109.7(2) . . ?
C2 C3 C4 114.0(2) . . ?
C13 C17 C16 119.2(3) . . ?

loop_
_geom_bond_atom_site_label_1
_geom_bond_atom_site_label_2
_geom_bond_distance
_geom_bond_site_symmetry_2
_geom_bond_publ_flag
C12 O2 1.417(3) . ?
O2 C8 1.354(3) . ?
C7 C8 1.369(4) . ?
C7 C6 1.377(4) . ?
C8 C9 1.383(3) . ?
Cl1 C15 1.740(3) . ?
O1 N1 1.408(3) . ?
O1 C1 1.412(4) . ?
N1 C2 1.272(3) . ?
C11 C10 1.405(3) . ?
C11 C6 1.405(3) . ?
C11 C2 1.467(4) . ?
C10 C9 1.376(3) . ?
C10 C13 1.491(3) . ?
C2 C3 1.495(4) . ?
C13 C17 1.373(4) . ?
C13 C14 1.374(3) . ?
N2 C15 1.305(4) . ?
N2 C16 1.332(4) . ?
C6 C5 1.495(4) . ?
C14 C15 1.375(4) . ?
C5 C4 1.512(4) . ?
C16 C17 1.377(4) . ?
C4 C3 1.516(4) . ?

loop_
_geom_hbond_atom_site_label_D
_geom_hbond_atom_site_label_H
_geom_hbond_atom_site_label_A
_geom_hbond_distance_DH
_geom_hbond_distance_HA
_geom_hbond_distance_DA
_geom_hbond_angle_DHA
_geom_hbond_site_symmetry_A
_geom_hbond_publ_flag
C9 H9 Cl1 0.95 2.96 3.905(3) 174.3 3_666 yes
C9 H9 Cl1 0.95 2.96 3.905(3) 174.3 3_666 yes
C14 H14 O1 0.95 2.41 3.317(3) 160.0 4_565 yes
C9 H9 Cl1 0.95 2.96 3.905(3) 174.3 3_666 yes
C17 H17 O2 0.95 2.59 3.483(4) 156.8 3_566 yes
C14 H14 O1 0.95 2.41 3.317(3) 160.0 4_565 yes
C9 H9 Cl1 0.95 2.96 3.905(3) 174.3 3_666 yes
C17 H17 O2 0.95 2.59 3.483(4) 156.8 3_566 yes
